data_2106279
loop_
_publ_author_name
'Champarnaud-Mesjard, J.C.'
'Frit, B.'

_publ_section_title
;
 Structure cristalline du fluoroindate de potassium K In2 F7
;
_journal_name_full 'Acta Crystallographica B (24,1968-38,1982)'
_journal_page_first 3722
_journal_page_last 3726
_journal_volume 33
_journal_year 1977
_chemical_formula_sum 'F7 In2 K'
_chemical_name_systematic 'In2 K F7'
_space_group_IT_number 11
_symmetry_space_group_name_Hall '-P 2yb'
_symmetry_space_group_name_H-M 'P 1 21/m 1'
_cell_angle_alpha 90
_cell_angle_beta 90.71
_cell_angle_gamma 90
_cell_formula_units_Z 4
_cell_length_a 10.753
_cell_length_b 8.131
_cell_length_c 6.609
_cell_volume 577.798
_citation_journal_id_ASTM ACBCAR
_cod_data_source_file Champarnaud-Mesjard_ACBCAR_1977_767.cif
_cod_data_source_block F7In2K1
_cod_original_formula_sum 'F7 In2 K1'
_cod_database_code 2106279

loop_
_symmetry_equiv_pos_as_xyz
x,y,z
-x,y+1/2,-z
-x,-y,-z
x,-y-1/2,z

loop_
_atom_site_label
_atom_site_type_symbol
_atom_site_fract_x
_atom_site_fract_y
_atom_site_fract_z
_atom_site_occupancy
_atom_site_U_iso_or_equiv
K2 K+1 0.7394 0.25 0.2363 1 0.0
F7 F-1 0.3946 0.0253 0.9365 1 0.0
In1 In+3 0.05913 0 0.25041 1 0.0
F9 F-1 0.1058 0.0252 0.9415 1 0.0
F2 F-1 0.9119 0.25 0.7143 1 0.0
F6 F-1 0.3943 0.024 0.559 1 0.0
In2 In+3 0.44015 0 0.24923 1 0.0
F3 F-1 0.473 0.25 0.2478 1 0.0
K1 K+1 0.2396 0.25 0.7838 1 0.0
F4 F-1 0.5216 0.25 0.714 1 0.0
F8 F-1 0.1055 0.0263 0.5629 1 0.0
F5 F-1 0.2467 0.0508 0.257 1 0.0
F1 F-1 0.0094 0.25 0.2431 1 0.0
